data_7712021
loop_
_publ_author_name
'Cai, Bingjie'
'Dou, Danyang'
'Zhang, Bingbing'
'Li, Ling'
'Wang, Ying'

_publ_section_title
;
 Cadmium phosphates with two types of fundamental building units and a
 wide ultraviolet transparency window.
;
_journal_issue 4
_journal_name_full 'Dalton transactions (Cambridge, England : 2003)'
_journal_page_first 862
_journal_page_last 865
_journal_paper_doi 10.1039/d2dt03974e
_journal_volume 52
_journal_year 2023
_chemical_formula_sum 'Cd6 K O24 P7'
_chemical_formula_weight 1314.29
_space_group_crystal_system monoclinic
_space_group_IT_number 11
_space_group_name_Hall '-P 2yb'
_space_group_name_H-M_alt 'P 1 21/m 1'
_atom_sites_solution_primary direct
_audit_creation_method
;
FinalCif V89 by Daniel Kratzert, Freiburg 2022,
https://dkratzert.de/finalcif.html
;
_audit_update_record
;
2022-11-11 deposited with the CCDC.	2022-12-23 downloaded from the CCDC.
;
_cell_angle_alpha 90
_cell_angle_beta 107.148(3)
_cell_angle_gamma 90
_cell_formula_units_Z 2
_cell_length_a 5.4887(4)
_cell_length_b 27.154(2)
_cell_length_c 6.7732(5)
_cell_measurement_reflns_used 9882
_cell_measurement_temperature 273(2)
_cell_measurement_theta_max 27.4885
_cell_measurement_theta_min 3.0005
_cell_volume 964.60(12)
_computing_cell_refinement 'SAINT V8.40B'
_computing_data_collection 'Bruker BIS V6.2.14/2020-04-30'
_computing_data_reduction 'SAINT V8.40B'
_computing_structure_refinement 'SHELXL-2018/3 (Sheldrick, 2018)'
_computing_structure_solution 'SHELXT 2014/5 (Sheldrick, 2014)'
_diffrn_ambient_environment N~2~
_diffrn_ambient_temperature 273(2)
_diffrn_detector CPAD
_diffrn_detector_area_resol_mean 7.41
_diffrn_detector_type 'Bruker PHOTON III'
_diffrn_measured_fraction_theta_full 0.999
_diffrn_measured_fraction_theta_max 0.997
_diffrn_measurement_device 'three-circle diffractometer'
_diffrn_measurement_device_type 'Bruker D8 VENTURE dual wavelength Mo/Cu'
_diffrn_measurement_method '\w and \f scans'
_diffrn_measurement_specimen_support 'MiTeGen micromount'
_diffrn_radiation_monochromator 'mirror optics'
_diffrn_radiation_probe x-ray
_diffrn_radiation_type MoK\a
_diffrn_radiation_wavelength 0.71073
_diffrn_reflns_av_R_equivalents 0.0439
_diffrn_reflns_av_unetI/netI 0.0164
_diffrn_reflns_Laue_measured_fraction_full 0.999
_diffrn_reflns_Laue_measured_fraction_max 0.997
_diffrn_reflns_limit_h_max 7
_diffrn_reflns_limit_h_min -7
_diffrn_reflns_limit_k_max 35
_diffrn_reflns_limit_k_min -35
_diffrn_reflns_limit_l_max 8
_diffrn_reflns_limit_l_min -8
_diffrn_reflns_number 33675
_diffrn_reflns_point_group_measured_fraction_full 0.999
_diffrn_reflns_point_group_measured_fraction_max 0.997
_diffrn_reflns_theta_full 25.242
_diffrn_reflns_theta_max 27.508
_diffrn_reflns_theta_min 3.001
_diffrn_source 'microfocus sealed X-ray tube'
_diffrn_source_current 1.4
_diffrn_source_type 'Incoatec I\ms'
_diffrn_source_voltage 50.0
_exptl_absorpt_coefficient_mu 7.419
_exptl_absorpt_correction_T_max 0.7456
_exptl_absorpt_correction_T_min 0.6389
_exptl_absorpt_correction_type multi-scan
_exptl_absorpt_process_details
;
SADABS-2016/2 - Bruker AXS area detector scaling and absorption correction:
Krause, L., Herbst-Irmer, R., Sheldrick G.M. & Stalke D., J. Appl. Cryst. 48
(2015) 3-10
;
_exptl_crystal_colour colourless
_exptl_crystal_density_diffrn 4.525
_exptl_crystal_description block
_exptl_crystal_F_000 1208
_refine_diff_density_max 1.314
_refine_diff_density_min -1.218
_refine_diff_density_rms 0.220
_refine_ls_extinction_method none
_refine_ls_goodness_of_fit_ref 1.268
_refine_ls_hydrogen_treatment undef
_refine_ls_matrix_type full
_refine_ls_number_parameters 178
_refine_ls_number_reflns 2257
_refine_ls_number_restraints 0
_refine_ls_restrained_S_all 1.268
_refine_ls_R_factor_all 0.0367
_refine_ls_R_factor_gt 0.0330
_refine_ls_shift/su_max 0.001
_refine_ls_shift/su_mean 0.000
_refine_ls_structure_factor_coef Fsqd
_refine_ls_weighting_details 'w=1/[\s^2^(Fo^2^)+16.6372P] where P=(Fo^2^+2Fc^2^)/3'
_refine_ls_weighting_scheme calc
_refine_ls_wR_factor_gt 0.0677
_refine_ls_wR_factor_ref 0.0691
_reflns_Friedel_coverage 0.000
_reflns_number_gt 2117
_reflns_number_total 2257
_reflns_threshold_expression 'I > 2\s(I)'
_cod_data_source_file d2dt03974e2.cif
_cod_data_source_block mo_cbjKCd613_0m
_cod_depositor_comments 'Adding full bibliography for 7712021--7712022.cif.'
_cod_original_cell_volume 964.61(12)
_cod_original_sg_symbol_H-M 'P 21/m'
_cod_database_code 7712021
_shelx_shelxl_version_number 2018/3
_shelx_space_group_comment
;
The symmetry employed for this shelxl refinement is uniquely defined
by the following loop, which should always be used as a source of
symmetry information in preference to the above space-group names.
They are only intended as comments.
;
_olex2_diffrn_ambient_temperature_device 'Oxford Cryostream 800'

loop_
_space_group_symop_operation_xyz
'x, y, z'
'-x, y+1/2, -z'
'-x, -y, -z'
'x, -y-1/2, z'

loop_
_atom_site_label
_atom_site_type_symbol
_atom_site_fract_x
_atom_site_fract_y
_atom_site_fract_z
_atom_site_U_iso_or_equiv
_atom_site_adp_type
_atom_site_occupancy
_atom_site_site_symmetry_order
_atom_site_calc_flag
_atom_site_refinement_flags_posn
_atom_site_refinement_flags_adp
_atom_site_refinement_flags_occupancy
_atom_site_disorder_assembly
_atom_site_disorder_group
K1 K -0.2872(5) 0.750000 0.6375(4) 0.0305(6) Uani 1 2 d S T P . .
Cd1 Cd 0.78510(9) 0.59894(2) 0.92042(8) 0.01331(12) Uani 1 1 d . . . . .
Cd2 Cd 0.10837(9) 0.68303(2) 0.29369(8) 0.01347(12) Uani 1 1 d . . . . .
Cd3 Cd 0.81775(9) 0.45666(2) 0.31354(8) 0.01439(12) Uani 1 1 d . . . . .
P1 P 0.5288(5) 0.750000 1.1047(4) 0.0111(4) Uani 1 2 d S T P . .
P2 P 0.2444(3) 0.66975(6) 0.8217(3) 0.0106(3) Uani 1 1 d . . . . .
P3 P 0.6724(3) 0.60852(6) 0.3919(3) 0.0114(3) Uani 1 1 d . . . . .
P4 P 0.2912(3) 0.52498(6) 0.2086(3) 0.0105(3) Uani 1 1 d . . . . .
O1 O 0.8089(13) 0.750000 1.2250(10) 0.0134(13) Uani 1 2 d S T P . .
O2 O 0.3465(13) 0.750000 1.2328(11) 0.0133(13) Uani 1 2 d S T P . .
O3 O 0.4847(9) 0.70402(18) 0.9569(8) 0.0169(10) Uani 1 1 d . . . . .
O4 O 0.0564(9) 0.66773(18) 0.9487(8) 0.0168(10) Uani 1 1 d . . . . .
O5 O 0.1368(10) 0.69681(19) 0.6209(8) 0.0197(11) Uani 1 1 d . . . . .
O6 O 0.3760(9) 0.62188(17) 0.8076(8) 0.0149(10) Uani 1 1 d . . . . .
O7 O 0.8492(9) 0.59547(18) 0.6057(7) 0.0156(10) Uani 1 1 d . . . . .
O8 O 0.4817(11) 0.6469(2) 0.3987(9) 0.0276(13) Uani 1 1 d . . . . .
O9 O 0.8263(9) 0.62111(19) 0.2435(8) 0.0172(10) Uani 1 1 d . . . . .
O10 O 0.5385(10) 0.5574(2) 0.3063(9) 0.0257(12) Uani 1 1 d . . . . .
O11 O 0.1376(9) 0.52085(18) 0.3616(7) 0.0162(10) Uani 1 1 d . . . . .
O12 O 0.1375(9) 0.54878(18) 0.0103(7) 0.0139(9) Uani 1 1 d . . . . .
O13 O 0.4089(9) 0.47602(17) 0.1753(8) 0.0156(10) Uani 1 1 d . . . . .

loop_
_atom_site_aniso_label
_atom_site_aniso_U_11
_atom_site_aniso_U_22
_atom_site_aniso_U_33
_atom_site_aniso_U_23
_atom_site_aniso_U_13
_atom_site_aniso_U_12
K1 0.0233(12) 0.0460(16) 0.0244(12) 0.000 0.0107(10) 0.000
Cd1 0.0106(2) 0.0141(2) 0.0159(2) -0.00208(18) 0.00495(18) -0.00009(18)
Cd2 0.0112(2) 0.0132(2) 0.0168(2) -0.00018(18) 0.00533(18) -0.00068(18)
Cd3 0.0111(2) 0.0165(2) 0.0161(2) -0.00183(19) 0.00474(18) 0.00139(18)
P1 0.0092(11) 0.0096(11) 0.0155(11) 0.000 0.0051(9) 0.000
P2 0.0088(7) 0.0098(7) 0.0132(8) -0.0008(6) 0.0033(6) -0.0002(6)
P3 0.0086(7) 0.0118(8) 0.0144(8) 0.0010(6) 0.0041(6) 0.0002(6)
P4 0.0095(8) 0.0101(7) 0.0122(8) 0.0008(6) 0.0039(6) -0.0008(6)
O1 0.011(3) 0.013(3) 0.011(3) 0.000 -0.004(3) 0.000
O2 0.013(3) 0.011(3) 0.020(3) 0.000 0.012(3) 0.000
O3 0.014(2) 0.016(2) 0.022(3) -0.005(2) 0.007(2) -0.0018(19)
O4 0.016(2) 0.017(2) 0.022(3) -0.003(2) 0.012(2) -0.003(2)
O5 0.027(3) 0.017(2) 0.017(2) 0.002(2) 0.008(2) 0.002(2)
O6 0.010(2) 0.009(2) 0.025(3) -0.0014(19) 0.0039(19) 0.0008(18)
O7 0.014(2) 0.018(2) 0.015(2) 0.0042(19) 0.0045(19) 0.0055(19)
O8 0.022(3) 0.034(3) 0.026(3) 0.006(2) 0.006(2) 0.021(2)
O9 0.015(2) 0.020(3) 0.016(2) -0.002(2) 0.0050(19) -0.007(2)
O10 0.019(3) 0.021(3) 0.033(3) 0.000(2) 0.001(2) -0.010(2)
O11 0.017(2) 0.020(3) 0.015(2) -0.0042(19) 0.010(2) -0.002(2)
O12 0.011(2) 0.018(2) 0.014(2) 0.0019(19) 0.0044(18) 0.0059(19)
O13 0.013(2) 0.011(2) 0.023(3) -0.0011(19) 0.005(2) 0.0009(18)

loop_
_atom_type_symbol
_atom_type_description
_atom_type_scat_dispersion_real
_atom_type_scat_dispersion_imag
_atom_type_scat_source
Cd Cd -0.8075 1.2024 'International Tables Vol C Tables 4.2.6.8 and 6.1.1.4'
K K 0.2009 0.2494 'International Tables Vol C Tables 4.2.6.8 and 6.1.1.4'
O O 0.0106 0.0060 'International Tables Vol C Tables 4.2.6.8 and 6.1.1.4'
P P 0.1023 0.0942 'International Tables Vol C Tables 4.2.6.8 and 6.1.1.4'

loop_
_geom_angle_atom_site_label_1
_geom_angle_atom_site_label_2
_geom_angle_atom_site_label_3
_geom_angle
_geom_angle_site_symmetry_1
_geom_angle_site_symmetry_3
_geom_angle_publ_flag
O5 K1 O5 62.9(2) . 4_575 ?
O5 K1 O2 108.68(17) . 1_454 ?
O5 K1 O2 108.68(17) 4_575 1_454 ?
O5 K1 O1 65.20(15) . 1_454 ?
O5 K1 O1 65.20(15) 4_575 1_454 ?
O2 K1 O1 51.49(18) 1_454 1_454 ?
O5 K1 O3 139.80(17) . 4_475 ?
O5 K1 O3 109.81(15) 4_575 4_475 ?
O2 K1 O3 110.83(17) 1_454 4_475 ?
O1 K1 O3 151.61(12) 1_454 4_475 ?
O5 K1 O3 109.81(15) . 1_455 ?
O5 K1 O3 139.80(17) 4_575 1_455 ?
O2 K1 O3 110.83(17) 1_454 1_455 ?
O1 K1 O3 151.61(13) 1_454 1_455 ?
O3 K1 O3 48.06(18) 4_475 1_455 ?
O5 K1 O4 48.43(13) . . ?
O5 K1 O4 92.91(16) 4_575 . ?
O2 K1 O4 136.28(10) 1_454 . ?
O1 K1 O4 112.07(13) 1_454 . ?
O3 K1 O4 95.83(14) 4_475 . ?
O3 K1 O4 62.86(13) 1_455 . ?
O5 K1 O4 92.91(16) . 4_575 ?
O5 K1 O4 48.43(13) 4_575 4_575 ?
O2 K1 O4 136.28(9) 1_454 4_575 ?
O1 K1 O4 112.07(13) 1_454 4_575 ?
O3 K1 O4 62.86(13) 4_475 4_575 ?
O3 K1 O4 95.83(14) 1_455 4_575 ?
O4 K1 O4 86.42(19) . 4_575 ?
O5 K1 O8 75.12(15) . 1_455 ?
O5 K1 O8 129.04(16) 4_575 1_455 ?
O2 K1 O8 58.23(10) 1_454 1_455 ?
O1 K1 O8 71.93(12) 1_454 1_455 ?
O3 K1 O8 120.95(16) 4_475 1_455 ?
O3 K1 O8 79.75(14) 1_455 1_455 ?
O4 K1 O8 78.51(13) . 1_455 ?
O4 K1 O8 164.69(14) 4_575 1_455 ?
O5 K1 O8 129.04(16) . 4_475 ?
O5 K1 O8 75.12(15) 4_575 4_475 ?
O2 K1 O8 58.23(10) 1_454 4_475 ?
O1 K1 O8 71.93(12) 1_454 4_475 ?
O3 K1 O8 79.75(14) 4_475 4_475 ?
O3 K1 O8 120.95(15) 1_455 4_475 ?
O4 K1 O8 164.69(15) . 4_475 ?
O4 K1 O8 78.51(13) 4_575 4_475 ?
O8 K1 O8 116.4(2) 1_455 4_475 ?
O5 K1 P1 87.01(12) . 1_454 ?
O5 K1 P1 87.01(12) 4_575 1_454 ?
O2 K1 P1 25.55(13) 1_454 1_454 ?
O1 K1 P1 25.94(13) 1_454 1_454 ?
O3 K1 P1 133.13(12) 4_475 1_454 ?
O3 K1 P1 133.13(13) 1_455 1_454 ?
O4 K1 P1 127.67(10) . 1_454 ?
O4 K1 P1 127.67(10) 4_575 1_454 ?
O8 K1 P1 62.27(11) 1_455 1_454 ?
O8 K1 P1 62.27(11) 4_475 1_454 ?
O5 K1 P2 23.53(11) . . ?
O5 K1 P2 73.85(13) 4_575 . ?
O2 K1 P2 127.09(10) 1_454 . ?
O1 K1 P2 88.59(12) 1_454 . ?
O3 K1 P2 117.71(12) 4_475 . ?
O3 K1 P2 88.07(11) 1_455 . ?
O4 K1 P2 25.38(9) . . ?
O4 K1 P2 86.26(11) 4_575 . ?
O8 K1 P2 78.98(10) 1_455 . ?
O8 K1 P2 148.15(12) 4_475 . ?
P1 K1 P2 108.88(7) 1_454 . ?
O9 Cd1 O6 93.53(18) 1_556 . ?
O9 Cd1 O7 160.53(19) 1_556 . ?
O6 Cd1 O7 96.26(18) . . ?
O9 Cd1 O12 93.82(18) 1_556 1_656 ?
O6 Cd1 O12 159.74(17) . 1_656 ?
O7 Cd1 O12 82.66(17) . 1_656 ?
O9 Cd1 O13 115.01(18) 1_556 3_666 ?
O6 Cd1 O13 79.36(17) . 3_666 ?
O7 Cd1 O13 83.41(18) . 3_666 ?
O12 Cd1 O13 80.42(17) 1_656 3_666 ?
O9 Cd1 O4 80.02(17) 1_556 1_655 ?
O6 Cd1 O4 110.68(17) . 1_655 ?
O7 Cd1 O4 80.79(18) . 1_655 ?
O12 Cd1 O4 89.19(18) 1_656 1_655 ?
O13 Cd1 O4 162.07(17) 3_666 1_655 ?
O9 Cd1 Cd3 133.44(13) 1_556 3_766 ?
O6 Cd1 Cd3 132.91(13) . 3_766 ?
O7 Cd1 Cd3 40.87(12) . 3_766 ?
O12 Cd1 Cd3 41.85(11) 1_656 3_766 ?
O13 Cd1 Cd3 77.46(12) 3_666 3_766 ?
O4 Cd1 Cd3 85.04(12) 1_655 3_766 ?
O9 Cd1 Cd2 38.98(13) 1_556 1_656 ?
O6 Cd1 Cd2 108.12(12) . 1_656 ?
O7 Cd1 Cd2 121.61(13) . 1_656 ?
O12 Cd1 Cd2 89.28(12) 1_656 1_656 ?
O13 Cd1 Cd2 151.65(13) 3_666 1_656 ?
O4 Cd1 Cd2 41.20(12) 1_655 1_656 ?
Cd3 Cd1 Cd2 111.718(18) 3_766 1_656 ?
O8 Cd2 O5 88.1(2) . . ?
O8 Cd2 O9 104.5(2) . 1_455 ?
O5 Cd2 O9 96.91(19) . 1_455 ?
O8 Cd2 O4 94.16(19) . 1_554 ?
O5 Cd2 O4 177.01(19) . 1_554 ?
O9 Cd2 O4 80.67(17) 1_455 1_554 ?
O8 Cd2 O2 83.6(2) . 1_554 ?
O5 Cd2 O2 99.6(2) . 1_554 ?
O9 Cd2 O2 161.8(2) 1_455 1_554 ?
O4 Cd2 O2 82.6(2) 1_554 1_554 ?
O8 Cd2 O1 157.2(2) . 1_454 ?
O5 Cd2 O1 84.7(2) . 1_454 ?
O9 Cd2 O1 97.80(18) 1_455 1_454 ?
O4 Cd2 O1 93.9(2) 1_554 1_454 ?
O2 Cd2 O1 76.37(19) 1_554 1_454 ?
O8 Cd2 Cd1 99.76(16) . 1_454 ?
O5 Cd2 Cd1 135.28(14) . 1_454 ?
O9 Cd2 Cd1 38.43(13) 1_455 1_454 ?
O4 Cd2 Cd1 42.40(12) 1_554 1_454 ?
O2 Cd2 Cd1 124.90(16) 1_554 1_454 ?
O1 Cd2 Cd1 100.53(13) 1_454 1_454 ?
O8 Cd2 K1 57.69(17) . 1_655 ?
O5 Cd2 K1 61.65(15) . 1_655 ?
O9 Cd2 K1 150.29(13) 1_455 1_655 ?
O4 Cd2 K1 121.25(13) 1_554 1_655 ?
O2 Cd2 K1 47.39(17) 1_554 1_655 ?
O1 Cd2 K1 100.13(12) 1_454 1_655 ?
Cd1 Cd2 K1 154.48(4) 1_454 1_655 ?
O8 Cd2 K1 128.47(15) . . ?
O5 Cd2 K1 40.38(14) . . ?
O9 Cd2 K1 87.74(13) 1_455 . ?
O4 Cd2 K1 137.37(13) 1_554 . ?
O2 Cd2 K1 100.02(13) 1_554 . ?
O1 Cd2 K1 47.14(16) 1_454 . ?
Cd1 Cd2 K1 117.85(4) 1_454 . ?
K1 Cd2 K1 87.31(4) 1_655 . ?
O13 Cd3 O11 98.88(18) . 3_666 ?
O13 Cd3 O7 153.90(18) . 3_766 ?
O11 Cd3 O7 95.03(18) 3_666 3_766 ?
O13 Cd3 O12 89.54(17) . 3_665 ?
O11 Cd3 O12 162.89(18) 3_666 3_665 ?
O7 Cd3 O12 83.28(17) 3_766 3_665 ?
O13 Cd3 O6 77.13(16) . 3_666 ?
O11 Cd3 O6 119.14(18) 3_666 3_666 ?
O7 Cd3 O6 76.80(17) 3_766 3_666 ?
O12 Cd3 O6 77.16(17) 3_665 3_666 ?
O13 Cd3 O11 119.14(17) . 1_655 ?
O11 Cd3 O11 78.81(18) 3_666 1_655 ?
O7 Cd3 O11 85.14(18) 3_766 1_655 ?
O12 Cd3 O11 84.08(17) 3_665 1_655 ?
O6 Cd3 O11 155.23(16) 3_666 1_655 ?
O13 Cd3 Cd1 127.88(13) . 3_766 ?
O11 Cd3 Cd1 133.09(13) 3_666 3_766 ?
O7 Cd3 Cd1 41.19(12) 3_766 3_766 ?
O12 Cd3 Cd1 42.15(11) 3_665 3_766 ?
O6 Cd3 Cd1 74.24(11) 3_666 3_766 ?
O11 Cd3 Cd1 81.00(11) 1_655 3_766 ?
O2 P1 O1 115.6(4) . . ?
O2 P1 O3 111.3(3) . . ?
O1 P1 O3 106.5(3) . . ?
O2 P1 O3 111.3(3) . 4_575 ?
O1 P1 O3 106.5(3) . 4_575 ?
O3 P1 O3 105.0(4) . 4_575 ?
O2 P1 K1 55.7(3) . 1_656 ?
O1 P1 K1 59.9(3) . 1_656 ?
O3 P1 K1 127.5(2) . 1_656 ?
O3 P1 K1 127.5(2) 4_575 1_656 ?
O2 P1 K1 156.1(3) . 1_655 ?
O1 P1 K1 88.3(3) . 1_655 ?
O3 P1 K1 58.0(2) . 1_655 ?
O3 P1 K1 58.0(2) 4_575 1_655 ?
K1 P1 K1 148.18(11) 1_656 1_655 ?
O6 P2 O5 115.6(3) . . ?
O6 P2 O4 114.9(3) . . ?
O5 P2 O4 112.1(3) . . ?
O6 P2 O3 101.6(3) . . ?
O5 P2 O3 105.2(3) . . ?
O4 P2 O3 105.6(3) . . ?
O6 P2 K1 150.0(2) . . ?
O5 P2 K1 47.3(2) . . ?
O4 P2 K1 66.4(2) . . ?
O3 P2 K1 106.70(19) . . ?
O6 P2 K1 95.1(2) . 1_655 ?
O5 P2 K1 63.4(2) . 1_655 ?
O4 P2 K1 146.1(2) . 1_655 ?
O3 P2 K1 50.23(18) . 1_655 ?
K1 P2 K1 95.55(5) . 1_655 ?
O8 P3 O7 112.9(3) . . ?
O8 P3 O9 113.2(3) . . ?
O7 P3 O9 110.8(3) . . ?
O8 P3 O10 111.5(3) . . ?
O7 P3 O10 103.8(3) . . ?
O9 P3 O10 103.9(3) . . ?
O12 P4 O11 111.2(3) . . ?
O12 P4 O13 113.1(3) . . ?
O11 P4 O13 112.4(3) . . ?
O12 P4 O10 108.6(3) . . ?
O11 P4 O10 109.5(3) . . ?
O13 P4 O10 101.4(3) . . ?
P1 O1 Cd2 129.25(14) . 4_676 ?
P1 O1 Cd2 129.25(14) . 1_656 ?
Cd2 O1 Cd2 98.4(2) 4_676 1_656 ?
P1 O1 K1 94.2(3) . 1_656 ?
Cd2 O1 K1 96.79(18) 4_676 1_656 ?
Cd2 O1 K1 96.79(18) 1_656 1_656 ?
P1 O2 Cd2 126.93(16) . 1_556 ?
P1 O2 Cd2 126.93(16) . 4_576 ?
Cd2 O2 Cd2 101.6(2) 1_556 4_576 ?
P1 O2 K1 98.8(3) . 1_656 ?
Cd2 O2 K1 95.81(19) 1_556 1_656 ?
Cd2 O2 K1 95.81(19) 4_576 1_656 ?
P1 O3 P2 138.3(3) . . ?
P1 O3 K1 96.2(2) . 1_655 ?
P2 O3 K1 105.3(2) . 1_655 ?
P2 O4 Cd2 131.5(3) . 1_556 ?
P2 O4 Cd1 119.8(3) . 1_455 ?
Cd2 O4 Cd1 96.39(17) 1_556 1_455 ?
P2 O4 K1 88.2(2) . . ?
Cd2 O4 K1 113.97(18) 1_556 . ?
Cd1 O4 K1 104.98(18) 1_455 . ?
P2 O5 Cd2 135.8(3) . . ?
P2 O5 K1 109.2(3) . . ?
Cd2 O5 K1 108.5(2) . . ?
P2 O6 Cd1 132.2(3) . . ?
P2 O6 Cd3 127.8(3) . 3_666 ?
Cd1 O6 Cd3 99.63(17) . 3_666 ?
P3 O7 Cd3 128.3(3) . 3_766 ?
P3 O7 Cd1 130.6(3) . . ?
Cd3 O7 Cd1 97.94(18) 3_766 . ?
P3 O8 Cd2 154.5(4) . . ?
P3 O8 K1 116.0(3) . 1_655 ?
Cd2 O8 K1 88.08(18) . 1_655 ?
P3 O9 Cd1 132.3(3) . 1_554 ?
P3 O9 Cd2 123.9(3) . 1_655 ?
Cd1 O9 Cd2 102.59(19) 1_554 1_655 ?
P4 O10 P3 151.4(4) . . ?
P4 O11 Cd3 137.0(3) . 3_666 ?
P4 O11 Cd3 119.1(3) . 1_455 ?
Cd3 O11 Cd3 101.19(18) 3_666 1_455 ?
P4 O12 Cd3 129.7(3) . 3_665 ?
P4 O12 Cd1 134.3(3) . 1_454 ?
Cd3 O12 Cd1 96.00(17) 3_665 1_454 ?
P4 O13 Cd3 124.3(3) . . ?
P4 O13 Cd1 129.3(3) . 3_666 ?
Cd3 O13 Cd1 103.61(19) . 3_666 ?

loop_
_geom_bond_atom_site_label_1
_geom_bond_atom_site_label_2
_geom_bond_distance
_geom_bond_site_symmetry_2
_geom_bond_publ_flag
K1 O5 2.769(6) . ?
K1 O5 2.769(6) 4_575 ?
K1 O2 2.882(8) 1_454 ?
K1 O1 2.992(7) 1_454 ?
K1 O3 3.066(5) 4_475 ?
K1 O3 3.066(5) 1_455 ?
K1 O4 3.263(6) . ?
K1 O4 3.263(6) 4_575 ?
K1 O8 3.295(6) 1_455 ?
K1 O8 3.295(6) 4_475 ?
K1 P1 3.449(4) 1_454 ?
K1 P2 3.560(3) . ?
Cd1 O9 2.216(5) 1_556 ?
Cd1 O6 2.237(5) . ?
Cd1 O7 2.263(5) . ?
Cd1 O12 2.296(5) 1_656 ?
Cd1 O13 2.300(5) 3_666 ?
Cd1 O4 2.361(5) 1_655 ?
Cd1 Cd3 3.4028(7) 3_766 ?
Cd1 Cd2 3.4797(7) 1_656 ?
Cd2 O8 2.193(5) . ?
Cd2 O5 2.208(5) . ?
Cd2 O9 2.243(5) 1_455 ?
Cd2 O4 2.307(5) 1_554 ?
Cd2 O2 2.346(4) 1_554 ?
Cd2 O1 2.403(4) 1_454 ?
Cd3 O13 2.225(5) . ?
Cd3 O11 2.226(5) 3_666 ?
Cd3 O7 2.248(5) 3_766 ?
Cd3 O12 2.283(5) 3_665 ?
Cd3 O6 2.416(5) 3_666 ?
Cd3 O11 2.427(5) 1_655 ?
P1 O2 1.505(7) . ?
P1 O1 1.513(7) . ?
P1 O3 1.574(5) . ?
P1 O3 1.574(5) 4_575 ?
P2 O6 1.504(5) . ?
P2 O5 1.505(5) . ?
P2 O4 1.527(5) . ?
P2 O3 1.653(5) . ?
P3 O8 1.487(5) . ?
P3 O7 1.528(5) . ?
P3 O9 1.530(5) . ?
P3 O10 1.596(5) . ?
P4 O12 1.505(5) . ?
P4 O11 1.520(5) . ?
P4 O13 1.524(5) . ?
P4 O10 1.590(5) . ?

loop_
_geom_torsion_atom_site_label_1
_geom_torsion_atom_site_label_2
_geom_torsion_atom_site_label_3
_geom_torsion_atom_site_label_4
_geom_torsion
_geom_torsion_site_symmetry_1
_geom_torsion_site_symmetry_2
_geom_torsion_site_symmetry_3
_geom_torsion_site_symmetry_4
_geom_torsion_publ_flag
O2 P1 O1 Cd2 -102.3(4) . . . 4_676 ?
O3 P1 O1 Cd2 133.6(4) . . . 4_676 ?
O3 P1 O1 Cd2 21.9(5) 4_575 . . 4_676 ?
K1 P1 O1 Cd2 -102.3(4) 1_656 . . 4_676 ?
K1 P1 O1 Cd2 77.7(4) 1_655 . . 4_676 ?
O2 P1 O1 Cd2 102.3(4) . . . 1_656 ?
O3 P1 O1 Cd2 -21.9(5) . . . 1_656 ?
O3 P1 O1 Cd2 -133.6(4) 4_575 . . 1_656 ?
K1 P1 O1 Cd2 102.3(4) 1_656 . . 1_656 ?
K1 P1 O1 Cd2 -77.7(4) 1_655 . . 1_656 ?
O2 P1 O1 K1 0.000(2) . . . 1_656 ?
O3 P1 O1 K1 -124.2(2) . . . 1_656 ?
O3 P1 O1 K1 124.2(2) 4_575 . . 1_656 ?
K1 P1 O1 K1 180.000(1) 1_655 . . 1_656 ?
O1 P1 O2 Cd2 -104.1(4) . . . 1_556 ?
O3 P1 O2 Cd2 17.5(6) . . . 1_556 ?
O3 P1 O2 Cd2 134.2(4) 4_575 . . 1_556 ?
K1 P1 O2 Cd2 -104.1(4) 1_656 . . 1_556 ?
K1 P1 O2 Cd2 75.9(4) 1_655 . . 1_556 ?
O1 P1 O2 Cd2 104.1(4) . . . 4_576 ?
O3 P1 O2 Cd2 -134.2(4) . . . 4_576 ?
O3 P1 O2 Cd2 -17.5(6) 4_575 . . 4_576 ?
K1 P1 O2 Cd2 104.1(4) 1_656 . . 4_576 ?
K1 P1 O2 Cd2 -75.9(4) 1_655 . . 4_576 ?
O1 P1 O2 K1 0.000(2) . . . 1_656 ?
O3 P1 O2 K1 121.6(2) . . . 1_656 ?
O3 P1 O2 K1 -121.6(2) 4_575 . . 1_656 ?
K1 P1 O2 K1 180.000(5) 1_655 . . 1_656 ?
O2 P1 O3 P2 34.7(6) . . . . ?
O1 P1 O3 P2 161.5(5) . . . . ?
O3 P1 O3 P2 -85.8(6) 4_575 . . . ?
K1 P1 O3 P2 97.1(5) 1_656 . . . ?
K1 P1 O3 P2 -121.3(6) 1_655 . . . ?
O2 P1 O3 K1 156.0(3) . . . 1_655 ?
O1 P1 O3 K1 -77.2(3) . . . 1_655 ?
O3 P1 O3 K1 35.5(4) 4_575 . . 1_655 ?
K1 P1 O3 K1 -141.59(17) 1_656 . . 1_655 ?
O6 P2 O3 P1 -154.7(5) . . . . ?
O5 P2 O3 P1 84.4(5) . . . . ?
O4 P2 O3 P1 -34.4(6) . . . . ?
K1 P2 O3 P1 35.1(5) . . . . ?
K1 P2 O3 P1 118.3(6) 1_655 . . . ?
O6 P2 O3 K1 87.0(3) . . . 1_655 ?
O5 P2 O3 K1 -33.9(3) . . . 1_655 ?
O4 P2 O3 K1 -152.7(2) . . . 1_655 ?
K1 P2 O3 K1 -83.20(17) . . . 1_655 ?
O6 P2 O4 Cd2 91.9(4) . . . 1_556 ?
O5 P2 O4 Cd2 -133.3(4) . . . 1_556 ?
O3 P2 O4 Cd2 -19.3(4) . . . 1_556 ?
K1 P2 O4 Cd2 -121.0(4) . . . 1_556 ?
K1 P2 O4 Cd2 -58.5(6) 1_655 . . 1_556 ?
O6 P2 O4 Cd1 -40.8(4) . . . 1_455 ?
O5 P2 O4 Cd1 94.0(4) . . . 1_455 ?
O3 P2 O4 Cd1 -152.0(3) . . . 1_455 ?
K1 P2 O4 Cd1 106.3(3) . . . 1_455 ?
K1 P2 O4 Cd1 168.79(14) 1_655 . . 1_455 ?
O6 P2 O4 K1 -147.1(2) . . . . ?
O5 P2 O4 K1 -12.3(3) . . . . ?
O3 P2 O4 K1 101.7(2) . . . . ?
K1 P2 O4 K1 62.5(4) 1_655 . . . ?
O6 P2 O5 Cd2 2.6(6) . . . . ?
O4 P2 O5 Cd2 -131.8(4) . . . . ?
O3 P2 O5 Cd2 113.9(4) . . . . ?
K1 P2 O5 Cd2 -147.3(6) . . . . ?
K1 P2 O5 Cd2 85.2(4) 1_655 . . . ?
O6 P2 O5 K1 149.9(2) . . . . ?
O4 P2 O5 K1 15.4(4) . . . . ?
O3 P2 O5 K1 -98.9(3) . . . . ?
K1 P2 O5 K1 -127.6(3) 1_655 . . . ?
O5 P2 O6 Cd1 111.2(4) . . . . ?
O4 P2 O6 Cd1 -115.7(4) . . . . ?
O3 P2 O6 Cd1 -2.2(4) . . . . ?
K1 P2 O6 Cd1 158.77(18) . . . . ?
K1 P2 O6 Cd1 48.3(4) 1_655 . . . ?
O5 P2 O6 Cd3 -77.2(4) . . . 3_666 ?
O4 P2 O6 Cd3 55.9(4) . . . 3_666 ?
O3 P2 O6 Cd3 169.4(3) . . . 3_666 ?
K1 P2 O6 Cd3 -29.6(6) . . . 3_666 ?
K1 P2 O6 Cd3 -140.1(3) 1_655 . . 3_666 ?
O8 P3 O7 Cd3 -176.6(4) . . . 3_766 ?
O9 P3 O7 Cd3 -48.5(4) . . . 3_766 ?
O10 P3 O7 Cd3 62.5(4) . . . 3_766 ?
O8 P3 O7 Cd1 27.8(5) . . . . ?
O9 P3 O7 Cd1 155.9(3) . . . . ?
O10 P3 O7 Cd1 -93.1(4) . . . . ?
O7 P3 O8 Cd2 -146.7(8) . . . . ?
O9 P3 O8 Cd2 86.5(9) . . . . ?
O10 P3 O8 Cd2 -30.2(10) . . . . ?
O7 P3 O8 K1 54.3(4) . . . 1_655 ?
O9 P3 O8 K1 -72.6(3) . . . 1_655 ?
O10 P3 O8 K1 170.7(3) . . . 1_655 ?
O8 P3 O9 Cd1 -97.5(5) . . . 1_554 ?
O7 P3 O9 Cd1 134.6(4) . . . 1_554 ?
O10 P3 O9 Cd1 23.7(5) . . . 1_554 ?
O8 P3 O9 Cd2 67.7(4) . . . 1_655 ?
O7 P3 O9 Cd2 -60.3(4) . . . 1_655 ?
O10 P3 O9 Cd2 -171.1(3) . . . 1_655 ?
O12 P4 O10 P3 56.3(9) . . . . ?
O11 P4 O10 P3 -65.3(9) . . . . ?
O13 P4 O10 P3 175.7(8) . . . . ?
O8 P3 O10 P4 5.5(10) . . . . ?
O7 P3 O10 P4 127.4(8) . . . . ?
O9 P3 O10 P4 -116.7(8) . . . . ?
O12 P4 O11 Cd3 -125.4(4) . . . 3_666 ?
O13 P4 O11 Cd3 106.5(4) . . . 3_666 ?
O10 P4 O11 Cd3 -5.4(5) . . . 3_666 ?
O12 P4 O11 Cd3 77.2(4) . . . 1_455 ?
O13 P4 O11 Cd3 -50.8(4) . . . 1_455 ?
O10 P4 O11 Cd3 -162.8(3) . . . 1_455 ?
O11 P4 O12 Cd3 -156.4(3) . . . 3_665 ?
O13 P4 O12 Cd3 -28.7(5) . . . 3_665 ?
O10 P4 O12 Cd3 83.0(4) . . . 3_665 ?
O11 P4 O12 Cd1 21.4(5) . . . 1_454 ?
O13 P4 O12 Cd1 149.0(4) . . . 1_454 ?
O10 P4 O12 Cd1 -99.2(4) . . . 1_454 ?
O12 P4 O13 Cd3 129.8(3) . . . . ?
O11 P4 O13 Cd3 -103.2(3) . . . . ?
O10 P4 O13 Cd3 13.7(4) . . . . ?
O12 P4 O13 Cd1 -72.7(4) . . . 3_666 ?
O11 P4 O13 Cd1 54.3(4) . . . 3_666 ?
O10 P4 O13 Cd1 171.2(3) . . . 3_666 ?
